data_4328495
loop_
_publ_author_name
'Paula L. Diaconescu'
'Christopher C. Cummins'

_publ_section_title
;
 \m-\h6,\h6-Arene-Bridged Diuranium Hexakisketimide Complexes Isolable in
 Two States of Charge
;
_journal_name_full 'Inorganic Chemistry'
_journal_page_first 2902
_journal_page_last 2916
_journal_paper_doi 10.1021/ic202163m
_journal_volume 51
_journal_year 2012
_chemical_formula_moiety 'C50 H68 N3 U'
_chemical_formula_sum 'C50 H68 N3 U'
_chemical_formula_weight 949.10
_chemical_name_systematic
; 
 ? 
;
_space_group_IT_number 19
_symmetry_cell_setting orthorhombic
_symmetry_space_group_name_Hall 'P 2ac 2ab'
_symmetry_space_group_name_H-M 'P 21 21 21'
_atom_sites_solution_hydrogens geom
_atom_sites_solution_primary direct
_atom_sites_solution_secondary difmap
_audit_creation_method SHELXL-97
_cell_angle_alpha 90.00
_cell_angle_beta 90.00
_cell_angle_gamma 90.00
_cell_formula_units_Z 4
_cell_length_a 11.2787(9)
_cell_length_b 14.5337(12)
_cell_length_c 28.312(2)
_cell_measurement_temperature 183(2)
_cell_volume 4640.9(6)
_computing_structure_refinement 'SHELXL-97 (Sheldrick, 1997)'
_computing_structure_solution 'SHELXS-97 (Sheldrick, 1990)'
_diffrn_ambient_temperature 183(2)
_diffrn_measured_fraction_theta_full 0.995
_diffrn_measured_fraction_theta_max 0.995
_diffrn_radiation_monochromator graphite
_diffrn_radiation_source 'fine-focus sealed tube'
_diffrn_radiation_type MoK\a
_diffrn_radiation_wavelength 0.71073
_diffrn_reflns_av_R_equivalents 0.0774
_diffrn_reflns_av_sigmaI/netI 0.0557
_diffrn_reflns_limit_h_max 12
_diffrn_reflns_limit_h_min -9
_diffrn_reflns_limit_k_max 13
_diffrn_reflns_limit_k_min -16
_diffrn_reflns_limit_l_max 29
_diffrn_reflns_limit_l_min -31
_diffrn_reflns_number 18671
_diffrn_reflns_theta_full 23.26
_diffrn_reflns_theta_max 23.26
_diffrn_reflns_theta_min 2.40
_exptl_absorpt_coefficient_mu 3.532
_exptl_absorpt_correction_T_max 0.8716
_exptl_absorpt_correction_T_min 0.2338
_exptl_absorpt_correction_type multi-scan
_exptl_absorpt_process_details 'Twinabs (Bruker)'
_exptl_crystal_density_diffrn 1.358
_exptl_crystal_F_000 1924
_exptl_crystal_size_max 0.58
_exptl_crystal_size_mid 0.12
_exptl_crystal_size_min 0.04
_refine_diff_density_max 1.941
_refine_diff_density_min -0.963
_refine_diff_density_rms 0.087
_refine_ls_abs_structure_details 'Flack H D (1983), Acta Cryst. A39, 876-881'
_refine_ls_abs_structure_Flack -0.003(9)
_refine_ls_extinction_method none
_refine_ls_goodness_of_fit_ref 1.059
_refine_ls_hydrogen_treatment constr
_refine_ls_matrix_type full
_refine_ls_number_parameters 497
_refine_ls_number_reflns 6638
_refine_ls_number_restraints 0
_refine_ls_restrained_S_all 1.059
_refine_ls_R_factor_all 0.0394
_refine_ls_R_factor_gt 0.0379
_refine_ls_shift/su_max 0.007
_refine_ls_shift/su_mean 0.000
_refine_ls_structure_factor_coef Fsqd
_refine_ls_weighting_details 'calc w=1/[\s^2^(Fo^2^)+(0.0338P)^2^+11.4472P] where P=(Fo^2^+2Fc^2^)/3'
_refine_ls_weighting_scheme calc
_refine_ls_wR_factor_gt 0.0884
_refine_ls_wR_factor_ref 0.0892
_reflns_number_gt 6433
_reflns_number_total 6638
_reflns_threshold_expression >2sigma(I)
_cod_data_source_file ic202163m_si_004_6.cif
_cod_data_source_block 2
_cod_original_cell_volume 4640.9(7)
_cod_database_code 4328495

loop_
_symmetry_equiv_pos_as_xyz
'x, y, z'
'-x+1/2, -y, z+1/2'
'-x, y+1/2, -z+1/2'
'x+1/2, -y+1/2, -z'

loop_
_atom_site_label
_atom_site_type_symbol
_atom_site_fract_x
_atom_site_fract_y
_atom_site_fract_z
_atom_site_U_iso_or_equiv
_atom_site_adp_type
_atom_site_occupancy
_atom_site_symmetry_multiplicity
_atom_site_calc_flag
_atom_site_refinement_flags
_atom_site_disorder_assembly
_atom_site_disorder_group
U U 0.24377(2) -0.440215(16) 0.428833(8) 0.02516(9) Uani 1 1 d . . .
N1 N 0.4142(5) -0.5084(4) 0.4362(2) 0.0300(14) Uani 1 1 d . . .
N2 N 0.1818(5) -0.5353(4) 0.3747(2) 0.0331(15) Uani 1 1 d . . .
C22 C 0.1386(6) -0.5601(5) 0.2933(3) 0.0327(16) Uani 1 1 d . . .
N3 N 0.3075(5) -0.3430(4) 0.3768(2) 0.0322(14) Uani 1 1 d . . .
C21 C 0.1466(6) -0.5906(5) 0.3440(3) 0.0348(19) Uani 1 1 d . A .
C11 C 0.5098(6) -0.5521(5) 0.4411(2) 0.0293(16) Uani 1 1 d . . .
C28 C 0.1115(8) -0.6917(6) 0.3558(3) 0.044(2) Uani 1 1 d . . .
C12 C 0.5174(6) -0.6495(5) 0.4229(3) 0.0320(17) Uani 1 1 d . . .
C13 C 0.5667(7) -0.6661(6) 0.3784(3) 0.039(2) Uani 1 1 d . . .
C14 C 0.5679(8) -0.7557(7) 0.3612(3) 0.054(2) Uani 1 1 d . . .
H14A H 0.6021 -0.7669 0.3311 0.065 Uiso 1 1 calc R . .
C15 C 0.5216(9) -0.8290(6) 0.3861(3) 0.059(3) Uani 1 1 d . . .
C16 C 0.4746(7) -0.8106(6) 0.4303(3) 0.049(2) Uani 1 1 d . . .
H16A H 0.4435 -0.8601 0.4484 0.059 Uiso 1 1 calc R . .
C17 C 0.4716(7) -0.7237(5) 0.4486(3) 0.040(2) Uani 1 1 d . . .
C18 C 0.6190(7) -0.5109(5) 0.4667(3) 0.0358(18) Uani 1 1 d . . .
C19 C 0.6571(8) -0.4234(6) 0.4412(4) 0.059(3) Uani 1 1 d . . .
H19A H 0.7263 -0.3970 0.4572 0.088 Uiso 1 1 calc R . .
H19B H 0.5919 -0.3789 0.4417 0.088 Uiso 1 1 calc R . .
H19C H 0.6777 -0.4381 0.4084 0.088 Uiso 1 1 calc R . .
C31 C 0.3499(6) -0.2855(5) 0.3473(2) 0.0287(17) Uani 1 1 d . . .
C32 C 0.4822(6) -0.2746(5) 0.3441(2) 0.0284(17) Uani 1 1 d . . .
C33 C 0.5460(7) -0.3203(5) 0.3098(3) 0.0330(17) Uani 1 1 d . . .
C34 C 0.6691(7) -0.3100(6) 0.3081(3) 0.044(2) Uani 1 1 d . . .
H34A H 0.7127 -0.3426 0.2848 0.053 Uiso 1 1 calc R . .
C35 C 0.7291(7) -0.2540(6) 0.3391(3) 0.047(2) Uani 1 1 d . . .
C38 C 0.2674(7) -0.2259(5) 0.3164(2) 0.0368(18) Uani 1 1 d . . .
C110 C 0.7228(7) -0.5785(6) 0.4695(4) 0.059(3) Uani 1 1 d . . .
H11A H 0.7892 -0.5496 0.4862 0.088 Uiso 1 1 calc R . .
H11B H 0.7478 -0.5953 0.4374 0.088 Uiso 1 1 calc R . .
H11C H 0.6979 -0.6339 0.4865 0.088 Uiso 1 1 calc R . .
C131 C 0.6149(8) -0.5880(7) 0.3487(3) 0.058(3) Uani 1 1 d . . .
H13A H 0.6459 -0.6126 0.3189 0.086 Uiso 1 1 calc R . .
H13B H 0.6788 -0.5570 0.3659 0.086 Uiso 1 1 calc R . .
H13C H 0.5513 -0.5440 0.3420 0.086 Uiso 1 1 calc R . .
C151 C 0.5218(13) -0.9268(7) 0.3660(4) 0.095(4) Uani 1 1 d . . .
H15A H 0.4851 -0.9688 0.3888 0.142 Uiso 1 1 calc R . .
H15B H 0.6037 -0.9462 0.3600 0.142 Uiso 1 1 calc R . .
H15C H 0.4769 -0.9280 0.3364 0.142 Uiso 1 1 calc R . .
C171 C 0.4158(8) -0.7072(6) 0.4975(3) 0.051(2) Uani 1 1 d . . .
H17A H 0.3878 -0.7658 0.5105 0.076 Uiso 1 1 calc R . .
H17B H 0.3489 -0.6647 0.4944 0.076 Uiso 1 1 calc R . .
H17C H 0.4753 -0.6806 0.5187 0.076 Uiso 1 1 calc R . .
C351 C 0.8628(7) -0.2411(7) 0.3374(4) 0.066(3) Uani 1 1 d . . .
H35A H 0.8957 -0.2772 0.3112 0.100 Uiso 1 1 calc R . .
H35B H 0.8977 -0.2620 0.3672 0.100 Uiso 1 1 calc R . .
H35C H 0.8812 -0.1759 0.3326 0.100 Uiso 1 1 calc R . .
C23 C 0.2376(8) -0.5707(5) 0.2637(3) 0.0452(19) Uani 1 1 d . . .
C5 C 0.2489(11) -0.4672(8) 0.5239(3) 0.062(3) Uani 1 1 d . . .
H5A H 0.3029 -0.5003 0.5433 0.075 Uiso 1 1 calc R . .
C7 C 0.2390(15) -0.3033(8) 0.4947(4) 0.084(4) Uani 1 1 d . . .
H7A H 0.2854 -0.2496 0.4997 0.101 Uiso 1 1 calc R . .
C24 C 0.2265(10) -0.5378(6) 0.2184(4) 0.059(3) Uani 1 1 d . . .
H24A H 0.2946 -0.5417 0.1987 0.071 Uiso 1 1 calc R . .
C27 C 0.0357(7) -0.5177(6) 0.2756(3) 0.047(2) Uani 1 1 d . . .
C37 C 0.5412(7) -0.2172(6) 0.3771(3) 0.0354(19) Uani 1 1 d . . .
C4 C 0.1570(10) -0.5209(7) 0.5088(4) 0.060(3) Uani 1 1 d . . .
H4A H 0.1603 -0.5816 0.5212 0.072 Uiso 1 1 calc R . .
C6 C 0.2821(10) -0.3771(11) 0.5180(3) 0.074(4) Uani 1 1 d . . .
H6A H 0.3533 -0.3631 0.5344 0.089 Uiso 1 1 calc R . .
C36 C 0.6626(7) -0.2089(6) 0.3736(3) 0.038(2) Uani 1 1 d . . .
H36A H 0.7028 -0.1707 0.3956 0.046 Uiso 1 1 calc R . .
C2 C 0.0124(8) -0.4318(10) 0.4543(4) 0.071(3) Uani 1 1 d . . .
H2A H -0.0580 -0.4458 0.4374 0.085 Uiso 1 1 calc R . .
C25 C 0.1275(12) -0.5002(6) 0.1990(3) 0.064(3) Uani 1 1 d . . .
C26 C 0.0333(10) -0.4902(6) 0.2287(3) 0.062(3) Uani 1 1 d . . .
H26A H -0.0373 -0.4631 0.2168 0.075 Uiso 1 1 calc R . .
C331 C 0.4869(8) -0.3849(6) 0.2750(3) 0.053(2) Uani 1 1 d . . .
H33A H 0.4011 -0.3853 0.2805 0.079 Uiso 1 1 calc R . .
H33B H 0.5184 -0.4472 0.2792 0.079 Uiso 1 1 calc R . .
H33C H 0.5029 -0.3641 0.2427 0.079 Uiso 1 1 calc R . .
C371 C 0.4763(8) -0.1713(6) 0.4163(3) 0.048(2) Uani 1 1 d . . .
H37A H 0.5321 -0.1354 0.4354 0.072 Uiso 1 1 calc R . .
H37B H 0.4383 -0.2180 0.4362 0.072 Uiso 1 1 calc R . .
H37C H 0.4157 -0.1303 0.4032 0.072 Uiso 1 1 calc R . .
C111 C 0.5836(8) -0.4847(8) 0.5177(3) 0.062(3) Uani 1 1 d . . .
H11D H 0.6525 -0.4592 0.5342 0.093 Uiso 1 1 calc R . .
H11E H 0.5555 -0.5396 0.5344 0.093 Uiso 1 1 calc R . .
H11F H 0.5202 -0.4386 0.5168 0.093 Uiso 1 1 calc R . .
C231 C 0.3515(8) -0.6129(7) 0.2802(4) 0.059(3) Uani 1 1 d . . .
H23A H 0.4089 -0.6132 0.2542 0.088 Uiso 1 1 calc R . .
H23B H 0.3369 -0.6761 0.2907 0.088 Uiso 1 1 calc R . .
H23C H 0.3834 -0.5768 0.3066 0.088 Uiso 1 1 calc R . .
C1 C 0.0496(11) -0.3372(10) 0.4492(4) 0.074(4) Uani 1 1 d . . .
H1A H -0.0034 -0.3018 0.4305 0.088 Uiso 1 1 calc R . .
C3 C 0.0587(9) -0.5070(8) 0.4790(4) 0.063(3) Uani 1 1 d . . .
H3A H 0.0132 -0.5614 0.4746 0.076 Uiso 1 1 calc R . .
C271 C -0.0709(9) -0.4997(7) 0.3070(4) 0.074(3) Uani 1 1 d . . .
H27A H -0.0551 -0.5236 0.3388 0.111 Uiso 1 1 calc R . .
H27B H -0.1407 -0.5306 0.2939 0.111 Uiso 1 1 calc R . .
H27C H -0.0856 -0.4334 0.3088 0.111 Uiso 1 1 calc R . .
C8 C 0.1442(14) -0.2874(7) 0.4654(4) 0.077(4) Uani 1 1 d . . .
H8A H 0.1444 -0.2264 0.4533 0.092 Uiso 1 1 calc R . .
C210 C -0.0149(10) -0.6904(10) 0.3747(6) 0.111(6) Uani 1 1 d . A .
H21D H -0.0396 -0.7533 0.3824 0.166 Uiso 1 1 calc R . .
H21E H -0.0680 -0.6650 0.3506 0.166 Uiso 1 1 calc R . .
H21F H -0.0185 -0.6522 0.4031 0.166 Uiso 1 1 calc R . .
C39 C 0.3364(8) -0.1604(6) 0.2851(3) 0.057(3) Uani 1 1 d . . .
H39A H 0.3848 -0.1196 0.3048 0.085 Uiso 1 1 calc R . .
H39B H 0.2809 -0.1235 0.2663 0.085 Uiso 1 1 calc R . .
H39C H 0.3880 -0.1957 0.2639 0.085 Uiso 1 1 calc R . .
C310 C 0.1843(8) -0.1694(7) 0.3490(3) 0.058(3) Uani 1 1 d . . .
H31A H 0.2318 -0.1280 0.3687 0.087 Uiso 1 1 calc R . .
H31B H 0.1392 -0.2114 0.3693 0.087 Uiso 1 1 calc R . .
H31C H 0.1293 -0.1332 0.3297 0.087 Uiso 1 1 calc R . .
C311 C 0.1881(9) -0.2887(8) 0.2866(4) 0.069(3) Uani 1 1 d . . .
H31D H 0.2374 -0.3259 0.2654 0.104 Uiso 1 1 calc R . .
H31E H 0.1334 -0.2511 0.2678 0.104 Uiso 1 1 calc R . .
H31F H 0.1427 -0.3294 0.3074 0.104 Uiso 1 1 calc R . .
C25A C 0.1228(18) -0.4704(9) 0.1478(4) 0.130(7) Uani 1 1 d . . .
H25A H 0.0424 -0.4499 0.1401 0.195 Uiso 1 1 calc R . .
H25B H 0.1445 -0.5223 0.1275 0.195 Uiso 1 1 calc R . .
H25C H 0.1786 -0.4197 0.1427 0.195 Uiso 1 1 calc R . .
C29B C 0.094(3) -0.7499(11) 0.3115(6) 0.070(6) Uani 0.77(4) 1 d P A 1
H29D H 0.0908 -0.8150 0.3203 0.105 Uiso 0.77(4) 1 calc PR A 1
H29E H 0.1609 -0.7398 0.2899 0.105 Uiso 0.77(4) 1 calc PR A 1
H29F H 0.0202 -0.7321 0.2959 0.105 Uiso 0.77(4) 1 calc PR A 1
C21A C 0.198(3) -0.7282(15) 0.3934(11) 0.103(10) Uani 0.77(4) 1 d P A 1
H21A H 0.1694 -0.7874 0.4055 0.154 Uiso 0.77(4) 1 calc PR A 1
H21B H 0.2035 -0.6840 0.4195 0.154 Uiso 0.77(4) 1 calc PR A 1
H21C H 0.2767 -0.7365 0.3793 0.154 Uiso 0.77(4) 1 calc PR A 1
C29A C 0.165(8) -0.765(4) 0.321(2) 0.070(6) Uani 0.23(4) 1 d P A 2
H29A H 0.1268 -0.8242 0.3258 0.105 Uiso 0.23(4) 1 calc PR A 2
H29B H 0.2506 -0.7704 0.3264 0.105 Uiso 0.23(4) 1 calc PR A 2
H29C H 0.1517 -0.7444 0.2882 0.105 Uiso 0.23(4) 1 calc PR A 2
C21B C 0.158(8) -0.719(7) 0.395(3) 0.08(3) Uiso 0.23(4) 1 d P A 2
H21G H 0.1482 -0.7859 0.3980 0.121 Uiso 0.23(4) 1 calc PR A 2
H21H H 0.1184 -0.6885 0.4216 0.121 Uiso 0.23(4) 1 calc PR A 2
H21I H 0.2426 -0.7038 0.3954 0.121 Uiso 0.23(4) 1 calc PR A 2

loop_
_atom_site_aniso_label
_atom_site_aniso_U_11
_atom_site_aniso_U_22
_atom_site_aniso_U_33
_atom_site_aniso_U_23
_atom_site_aniso_U_13
_atom_site_aniso_U_12
U 0.02652(13) 0.02707(14) 0.02188(14) 0.00008(10) 0.00304(14) -0.00066(15)
N1 0.027(3) 0.033(3) 0.030(4) 0.003(3) 0.004(3) 0.004(3)
N2 0.044(3) 0.030(4) 0.026(3) -0.006(3) -0.004(3) -0.013(3)
C22 0.041(4) 0.030(4) 0.027(4) -0.010(4) 0.005(3) 0.001(4)
N3 0.040(3) 0.027(3) 0.030(3) -0.005(3) 0.005(3) -0.008(3)
C21 0.035(4) 0.038(5) 0.032(5) 0.000(4) 0.004(3) -0.003(3)
C11 0.034(4) 0.036(4) 0.018(4) 0.008(3) 0.003(3) -0.008(4)
C28 0.068(6) 0.037(5) 0.026(4) -0.001(4) -0.001(4) -0.015(4)
C12 0.033(4) 0.033(4) 0.030(4) 0.001(4) -0.004(3) 0.006(3)
C13 0.044(5) 0.046(5) 0.026(4) -0.003(4) 0.000(4) 0.007(4)
C14 0.069(6) 0.056(6) 0.038(5) -0.008(5) -0.003(5) 0.022(5)
C15 0.090(7) 0.035(5) 0.052(6) -0.005(5) -0.026(5) 0.022(5)
C16 0.073(6) 0.030(5) 0.046(6) 0.013(4) -0.019(5) -0.003(4)
C17 0.051(5) 0.030(5) 0.038(5) 0.008(4) -0.007(4) 0.003(4)
C18 0.040(4) 0.034(4) 0.034(5) 0.001(4) -0.006(3) 0.000(3)
C19 0.059(5) 0.047(6) 0.071(7) 0.016(5) -0.017(5) -0.019(4)
C31 0.035(4) 0.030(4) 0.021(4) 0.002(3) -0.001(3) -0.007(3)
C32 0.037(4) 0.026(4) 0.022(4) 0.014(3) -0.004(3) -0.004(3)
C33 0.040(4) 0.029(4) 0.029(4) 0.004(4) 0.000(3) 0.001(3)
C34 0.043(5) 0.052(5) 0.038(5) 0.008(4) 0.004(4) 0.004(4)
C35 0.034(5) 0.056(5) 0.050(5) 0.020(4) -0.008(4) 0.000(4)
C38 0.039(4) 0.041(4) 0.031(4) 0.009(3) -0.002(4) -0.001(4)
C110 0.036(5) 0.062(6) 0.078(7) 0.008(5) -0.016(4) 0.010(4)
C131 0.059(6) 0.075(7) 0.040(5) 0.003(5) 0.009(4) -0.008(5)
C151 0.167(13) 0.044(7) 0.072(9) -0.009(6) -0.010(8) 0.025(7)
C171 0.060(5) 0.048(6) 0.045(5) 0.013(4) 0.006(4) -0.004(4)
C351 0.034(5) 0.073(7) 0.093(9) 0.026(6) -0.012(5) 0.000(5)
C23 0.064(5) 0.036(4) 0.036(4) -0.006(3) 0.009(4) -0.004(5)
C5 0.062(6) 0.103(8) 0.022(4) 0.000(4) 0.001(5) 0.024(7)
C7 0.122(11) 0.071(8) 0.060(7) -0.048(6) 0.052(9) -0.035(9)
C24 0.078(7) 0.035(4) 0.066(6) -0.019(4) 0.025(6) 0.003(5)
C27 0.044(5) 0.045(5) 0.052(6) -0.008(4) -0.005(4) 0.001(4)
C37 0.045(5) 0.038(5) 0.023(4) 0.004(3) -0.008(3) -0.009(4)
C4 0.073(7) 0.051(6) 0.055(7) 0.020(5) 0.046(6) 0.018(5)
C6 0.065(8) 0.126(11) 0.032(5) -0.043(7) 0.009(5) -0.003(7)
C36 0.046(5) 0.042(5) 0.027(4) 0.017(4) -0.019(4) -0.020(4)
C2 0.035(5) 0.135(12) 0.042(6) -0.020(7) 0.015(4) 0.004(7)
C25 0.125(10) 0.029(5) 0.036(6) -0.006(4) 0.006(6) 0.005(5)
C26 0.101(8) 0.044(6) 0.042(6) -0.012(5) -0.028(6) 0.012(5)
C331 0.056(5) 0.053(6) 0.049(6) -0.012(5) -0.004(4) 0.002(4)
C371 0.067(6) 0.048(5) 0.030(5) -0.008(4) -0.003(4) -0.015(4)
C111 0.051(6) 0.089(8) 0.046(6) -0.017(5) -0.007(4) -0.004(5)
C231 0.050(5) 0.051(6) 0.074(8) -0.003(6) 0.008(5) -0.007(4)
C1 0.081(8) 0.103(10) 0.037(6) 0.017(6) 0.025(6) 0.064(8)
C3 0.061(7) 0.067(7) 0.062(7) -0.022(6) 0.040(6) -0.027(6)
C271 0.054(6) 0.080(8) 0.088(8) 0.003(6) 0.005(6) 0.023(5)
C8 0.129(11) 0.039(6) 0.064(8) 0.007(6) 0.061(8) 0.016(7)
C210 0.077(8) 0.100(11) 0.155(15) 0.049(11) 0.027(9) -0.027(8)
C39 0.054(5) 0.056(6) 0.059(6) 0.033(5) -0.001(5) 0.006(4)
C310 0.061(6) 0.058(6) 0.055(6) 0.013(5) -0.003(5) 0.012(5)
C311 0.069(6) 0.081(8) 0.058(6) 0.005(6) -0.031(5) -0.002(5)
C25A 0.28(2) 0.072(9) 0.036(7) 0.011(6) 0.002(10) 0.032(11)
C29B 0.12(2) 0.036(7) 0.055(9) -0.010(6) 0.006(11) -0.024(10)
C21A 0.11(2) 0.041(10) 0.16(2) 0.051(11) -0.068(16) -0.027(11)
C29A 0.12(2) 0.036(7) 0.055(9) -0.010(6) 0.006(11) -0.024(10)

loop_
_atom_type_symbol
_atom_type_description
_atom_type_scat_dispersion_real
_atom_type_scat_dispersion_imag
_atom_type_scat_source
C C 0.0033 0.0016 'International Tables Vol C Tables 4.2.6.8 and 6.1.1.4'
H H 0.0000 0.0000 'International Tables Vol C Tables 4.2.6.8 and 6.1.1.4'
N N 0.0061 0.0033 'International Tables Vol C Tables 4.2.6.8 and 6.1.1.4'
U U -9.6767 9.6646 'International Tables Vol C Tables 4.2.6.8 and 6.1.1.4'

loop_
_geom_angle_atom_site_label_1
_geom_angle_atom_site_label_2
_geom_angle_atom_site_label_3
_geom_angle
N3 U N1 94.0(2)
N3 U N2 92.4(2)
N1 U N2 93.6(2)
N3 U C8 82.0(3)
N1 U C8 135.0(4)
N2 U C8 131.2(4)
N3 U C3 148.0(3)
N1 U C3 117.9(3)
N2 U C3 83.9(3)
C8 U C3 76.9(3)
N3 U C2 118.2(3)
N1 U C2 147.8(3)
N2 U C2 84.7(3)
C8 U C2 57.3(4)
C3 U C2 29.9(4)
N3 U C1 93.0(3)
N1 U C1 160.9(3)
N2 U C1 103.9(4)
C8 U C1 29.3(4)
C3 U C1 57.6(4)
C2 U C1 30.9(4)
N3 U C6 111.0(4)
N1 U C6 85.6(3)
N2 U C6 156.6(4)
C8 U C6 55.4(4)
C3 U C6 75.9(3)
C2 U C6 83.7(3)
C1 U C6 75.2(4)
N3 U C5 139.5(3)
N1 U C5 79.6(3)
N2 U C5 127.7(3)
C8 U C5 75.4(3)
C3 U C5 56.3(4)
C2 U C5 76.3(3)
C1 U C5 83.5(3)
C6 U C5 29.2(3)
N3 U C7 89.7(3)
N1 U C7 106.5(4)
N2 U C7 159.6(4)
C8 U C7 29.3(4)
C3 U C7 83.6(3)
C2 U C7 76.5(4)
C1 U C7 55.7(5)
C6 U C7 28.7(4)
C5 U C7 55.2(4)
N3 U C4 164.5(3)
N1 U C4 92.3(3)
N2 U C4 101.3(3)
C8 U C4 83.5(3)
C3 U C4 30.0(3)
C2 U C4 56.9(4)
C1 U C4 76.8(3)
C6 U C4 55.5(4)
C5 U C4 29.0(3)
C7 U C4 74.9(3)
C11 N1 U 176.7(5)
C21 N2 U 179.3(6)
C23 C22 C27 119.4(7)
C23 C22 C21 119.3(7)
C27 C22 C21 121.3(7)
C31 N3 U 177.2(5)
N2 C21 C22 119.6(7)
N2 C21 C28 122.6(7)
C22 C21 C28 117.9(7)
N1 C11 C12 119.0(6)
N1 C11 C18 122.5(7)
C12 C11 C18 118.5(6)
C21B C28 C210 95(4)
C21B C28 C29B 126(4)
C210 C28 C29B 100.1(14)
C21B C28 C21A 16(5)
C210 C28 C21A 110.9(16)
C29B C28 C21A 117.3(15)
C21B C28 C21 112(5)
C210 C28 C21 107.6(8)
C29B C28 C21 112.3(8)
C21A C28 C21 108.2(10)
C21B C28 C29A 100(5)
C210 C28 C29A 126(3)
C29B C28 C29A 32(3)
C21A C28 C29A 88(3)
C21 C28 C29A 114(2)
C13 C12 C17 118.9(7)
C13 C12 C11 119.5(7)
C17 C12 C11 121.5(7)
C14 C13 C12 118.7(8)
C14 C13 C131 120.3(8)
C12 C13 C131 121.0(8)
C15 C14 C13 122.8(9)
C15 C14 H14A 118.6
C13 C14 H14A 118.6
C14 C15 C16 117.2(8)
C14 C15 C151 121.8(10)
C16 C15 C151 121.0(10)
C17 C16 C15 122.1(8)
C17 C16 H16A 118.9
C15 C16 H16A 118.9
C16 C17 C12 120.3(8)
C16 C17 C171 119.8(8)
C12 C17 C171 119.9(7)
C19 C18 C110 110.1(7)
C19 C18 C111 108.0(7)
C110 C18 C111 108.1(7)
C19 C18 C11 108.9(6)
C110 C18 C11 112.6(7)
C111 C18 C11 109.1(6)
C18 C19 H19A 109.5
C18 C19 H19B 109.5
H19A C19 H19B 109.5
C18 C19 H19C 109.5
H19A C19 H19C 109.5
H19B C19 H19C 109.5
N3 C31 C32 118.8(6)
N3 C31 C38 121.0(7)
C32 C31 C38 120.2(6)
C33 C32 C37 120.1(7)
C33 C32 C31 120.6(7)
C37 C32 C31 119.2(7)
C32 C33 C34 119.4(7)
C32 C33 C331 121.8(7)
C34 C33 C331 118.8(7)
C35 C34 C33 122.1(8)
C35 C34 H34A 119.0
C33 C34 H34A 119.0
C34 C35 C36 117.4(8)
C34 C35 C351 122.8(9)
C36 C35 C351 119.8(9)
C39 C38 C311 110.7(7)
C39 C38 C31 112.1(7)
C311 C38 C31 109.2(6)
C39 C38 C310 109.0(7)
C311 C38 C310 106.9(8)
C31 C38 C310 108.8(6)
C18 C110 H11A 109.5
C18 C110 H11B 109.5
H11A C110 H11B 109.5
C18 C110 H11C 109.5
H11A C110 H11C 109.5
H11B C110 H11C 109.5
C13 C131 H13A 109.5
C13 C131 H13B 109.5
H13A C131 H13B 109.5
C13 C131 H13C 109.5
H13A C131 H13C 109.5
H13B C131 H13C 109.5
C15 C151 H15A 109.5
C15 C151 H15B 109.5
H15A C151 H15B 109.5
C15 C151 H15C 109.5
H15A C151 H15C 109.5
H15B C151 H15C 109.5
C17 C171 H17A 109.5
C17 C171 H17B 109.5
H17A C171 H17B 109.5
C17 C171 H17C 109.5
H17A C171 H17C 109.5
H17B C171 H17C 109.5
C35 C351 H35A 109.5
C35 C351 H35B 109.5
H35A C351 H35B 109.5
C35 C351 H35C 109.5
H35A C351 H35C 109.5
H35B C351 H35C 109.5
C24 C23 C22 116.5(8)
C24 C23 C231 120.7(8)
C22 C23 C231 122.7(7)
C4 C5 C6 135.4(10)
C4 C5 U 75.8(5)
C6 C5 U 75.3(5)
C4 C5 H5A 112.3
C6 C5 H5A 112.3
U C5 H5A 131.1
C6 C7 C8 135.2(11)
C6 C7 U 75.4(6)
C8 C7 U 74.1(6)
C6 C7 H7A 112.4
C8 C7 H7A 112.4
U C7 H7A 133.8
C25 C24 C23 126.2(10)
C25 C24 H24A 116.9
C23 C24 H24A 116.9
C26 C27 C22 119.0(8)
C26 C27 C271 119.7(9)
C22 C27 C271 121.3(8)
C36 C37 C32 118.1(8)
C36 C37 C371 120.2(7)
C32 C37 C371 121.6(7)
C5 C4 C3 134.7(9)
C5 C4 U 75.1(5)
C3 C4 U 74.0(5)
C5 C4 H4A 112.6
C3 C4 H4A 112.6
U C4 H4A 133.8
C7 C6 C5 136.1(12)
C7 C6 U 75.9(6)
C5 C6 U 75.5(5)
C7 C6 H6A 111.9
C5 C6 H6A 111.9
U C6 H6A 131.3
C37 C36 C35 122.9(8)
C37 C36 H36A 118.5
C35 C36 H36A 118.5
C3 C2 C1 133.3(10)
C3 C2 U 74.8(5)
C1 C2 U 74.8(5)
C3 C2 H2A 113.3
C1 C2 H2A 113.3
U C2 H2A 131.5
C24 C25 C26 115.7(9)
C24 C25 C25A 122.1(11)
C26 C25 C25A 122.2(12)
C25 C26 C27 123.0(10)
C25 C26 H26A 118.5
C27 C26 H26A 118.5
C33 C331 H33A 109.5
C33 C331 H33B 109.5
H33A C331 H33B 109.5
C33 C331 H33C 109.5
H33A C331 H33C 109.5
H33B C331 H33C 109.5
C37 C371 H37A 109.5
C37 C371 H37B 109.5
H37A C371 H37B 109.5
C37 C371 H37C 109.5
H37A C371 H37C 109.5
H37B C371 H37C 109.5
C18 C111 H11D 109.5
C18 C111 H11E 109.5
H11D C111 H11E 109.5
C18 C111 H11F 109.5
H11D C111 H11F 109.5
H11E C111 H11F 109.5
C23 C231 H23A 109.5
C23 C231 H23B 109.5
H23A C231 H23B 109.5
C23 C231 H23C 109.5
H23A C231 H23C 109.5
H23B C231 H23C 109.5
C8 C1 C2 134.1(10)
C8 C1 U 74.5(6)
C2 C1 U 74.3(5)
C8 C1 H1A 113.0
C2 C1 H1A 112.9
U C1 H1A 133.5
C2 C3 C4 134.8(10)
C2 C3 U 75.2(5)
C4 C3 U 76.0(5)
C2 C3 H3A 112.6
C4 C3 H3A 112.6
U C3 H3A 130.3
C27 C271 H27A 109.5
C27 C271 H27B 109.5
H27A C271 H27B 109.5
C27 C271 H27C 109.5
H27A C271 H27C 109.5
H27B C271 H27C 109.5
C1 C8 C7 136.1(11)
C1 C8 U 76.2(6)
C7 C8 U 76.6(6)
C1 C8 H8A 112.0
C7 C8 H8A 112.0
U C8 H8A 129.0
C28 C210 H21D 109.5
C28 C210 H21E 109.5
H21D C210 H21E 109.5
C28 C210 H21F 109.5
H21D C210 H21F 109.5
H21E C210 H21F 109.5
C38 C39 H39A 109.5
C38 C39 H39B 109.5
H39A C39 H39B 109.5
C38 C39 H39C 109.5
H39A C39 H39C 109.5
H39B C39 H39C 109.5
C38 C310 H31A 109.5
C38 C310 H31B 109.5
H31A C310 H31B 109.5
C38 C310 H31C 109.5
H31A C310 H31C 109.5
H31B C310 H31C 109.5
C38 C311 H31D 109.5
C38 C311 H31E 109.5
H31D C311 H31E 109.5
C38 C311 H31F 109.5
H31D C311 H31F 109.5
H31E C311 H31F 109.5
C25 C25A H25A 109.5
C25 C25A H25B 109.5
H25A C25A H25B 109.5
C25 C25A H25C 109.5
H25A C25A H25C 109.5
H25B C25A H25C 109.5
C28 C29B H29D 109.5
C28 C29B H29E 109.5
C28 C29B H29F 109.5
C28 C21A H21A 109.5
C28 C21A H21B 109.5
H21A C21A H21B 109.5
C28 C21A H21C 109.5
H21A C21A H21C 109.5
H21B C21A H21C 109.5
C28 C29A H29A 109.5
C28 C29A H29B 109.5
H29A C29A H29B 109.5
C28 C29A H29C 109.5
H29A C29A H29C 109.5
H29B C29A H29C 109.5
C28 C21B H21G 109.5
C28 C21B H21H 109.5
H21G C21B H21H 109.5
C28 C21B H21I 109.5
H21G C21B H21I 109.5
H21H C21B H21I 109.5

loop_
_geom_bond_atom_site_label_1
_geom_bond_atom_site_label_2
_geom_bond_distance
U N3 2.163(6)
U N1 2.173(5)
U N2 2.178(6)
U C8 2.695(10)
U C3 2.705(9)
U C2 2.710(8)
U C1 2.715(9)
U C6 2.720(9)
U C5 2.722(7)
U C7 2.727(8)
U C4 2.730(8)
N1 C11 1.259(9)
N2 C21 1.250(9)
C22 C23 1.404(11)
C22 C27 1.407(11)
C22 C21 1.505(11)
N3 C31 1.275(9)
C21 C28 1.557(11)
C11 C12 1.509(10)
C11 C18 1.550(10)
C28 C21B 1.29(9)
C28 C210 1.523(14)
C28 C29B 1.525(17)
C28 C21A 1.54(2)
C28 C29A 1.57(6)
C12 C13 1.397(11)
C12 C17 1.401(11)
C13 C14 1.390(12)
C13 C131 1.513(12)
C14 C15 1.380(14)
C14 H14A 0.9500
C15 C16 1.385(13)
C15 C151 1.531(14)
C16 C17 1.366(12)
C16 H16A 0.9500
C17 C171 1.538(12)
C18 C19 1.525(11)
C18 C110 1.530(11)
C18 C111 1.545(11)
C19 H19A 0.9800
C19 H19B 0.9800
C19 H19C 0.9800
C31 C32 1.503(10)
C31 C38 1.544(10)
C32 C33 1.380(11)
C32 C37 1.418(11)
C33 C34 1.398(11)
C33 C331 1.516(11)
C34 C35 1.374(12)
C34 H34A 0.9500
C35 C36 1.396(12)
C35 C351 1.520(12)
C38 C39 1.514(11)
C38 C311 1.532(12)
C38 C310 1.552(12)
C110 H11A 0.9800
C110 H11B 0.9800
C110 H11C 0.9800
C131 H13A 0.9800
C131 H13B 0.9800
C131 H13C 0.9800
C151 H15A 0.9800
C151 H15B 0.9800
C151 H15C 0.9800
C171 H17A 0.9800
C171 H17B 0.9800
C171 H17C 0.9800
C351 H35A 0.9800
C351 H35B 0.9800
C351 H35C 0.9800
C23 C24 1.376(12)
C23 C231 1.499(12)
C5 C4 1.367(15)
C5 C6 1.373(16)
C5 H5A 0.9500
C7 C6 1.348(18)
C7 C8 1.373(19)
C7 H7A 0.9500
C24 C25 1.359(14)
C24 H24A 0.9500
C27 C26 1.386(13)
C27 C271 1.519(13)
C37 C36 1.378(11)
C37 C371 1.489(12)
C4 C3 1.408(15)
C4 H4A 0.9500
C6 H6A 0.9500
C36 H36A 0.9500
C2 C3 1.398(17)
C2 C1 1.444(18)
C2 H2A 0.9500
C25 C26 1.364(14)
C25 C25A 1.513(15)
C26 H26A 0.9500
C331 H33A 0.9800
C331 H33B 0.9800
C331 H33C 0.9800
C371 H37A 0.9800
C371 H37B 0.9800
C371 H37C 0.9800
C111 H11D 0.9800
C111 H11E 0.9800
C111 H11F 0.9800
C231 H23A 0.9800
C231 H23B 0.9800
C231 H23C 0.9800
C1 C8 1.369(18)
C1 H1A 0.9500
C3 H3A 0.9500
C271 H27A 0.9800
C271 H27B 0.9800
C271 H27C 0.9800
C8 H8A 0.9500
C210 H21D 0.9800
C210 H21E 0.9800
C210 H21F 0.9800
C39 H39A 0.9800
C39 H39B 0.9800
C39 H39C 0.9800
C310 H31A 0.9800
C310 H31B 0.9800
C310 H31C 0.9800
C311 H31D 0.9800
C311 H31E 0.9800
C311 H31F 0.9800
C25A H25A 0.9800
C25A H25B 0.9800
C25A H25C 0.9800
C29B H29D 0.9800
C29B H29E 0.9800
C29B H29F 0.9800
C21A H21A 0.9800
C21A H21B 0.9800
C21A H21C 0.9800
C29A H29A 0.9800
C29A H29B 0.9800
C29A H29C 0.9800
C21B H21G 0.9800
C21B H21H 0.9800
C21B H21I 0.9800
